data_1554356
loop_
_publ_author_name
'Tan, Wei'
'Wang, Cuihong'
'Jiang, Xuefeng'

_publ_section_title
;
 Green carbon disulfide surrogateviaa combination of potassium sulfide and
 chloroform for benzothiazine-thione and benzothiazole-thione construction
;
_journal_issue 15
_journal_name_full 'Organic Chemistry Frontiers'
_journal_page_first 2390
_journal_paper_doi 10.1039/C8QO00481A
_journal_volume 5
_journal_year 2018
_chemical_formula_moiety 'C14 H11 N S2'
_chemical_formula_sum 'C14 H11 N S2'
_chemical_formula_weight 257.36
_space_group_crystal_system monoclinic
_space_group_IT_number 14
_space_group_name_Hall '-P 2yn'
_space_group_name_H-M_alt 'P 1 21/n 1'
_atom_sites_solution_hydrogens geom
_atom_sites_solution_primary dual
_audit_block_doi 10.5517/ccdc.csd.cc1yzm8t
_audit_creation_date 2017-12-22
_audit_creation_method
;
Olex2 1.2
(compiled 2017.08.10 svn.r3458 for OlexSys, GUI svn.r5381)
;
_audit_update_record
;
2018-01-15 deposited with the CCDC.
2018-07-02 downloaded from the CCDC.
;
_cell_angle_alpha 90
_cell_angle_beta 94.546(2)
_cell_angle_gamma 90
_cell_formula_units_Z 4
_cell_length_a 7.26150(10)
_cell_length_b 11.8328(2)
_cell_length_c 14.2292(3)
_cell_measurement_reflns_used 7264
_cell_measurement_temperature 293(2)
_cell_measurement_theta_max 73.8950
_cell_measurement_theta_min 6.2570
_cell_volume 1218.78(4)
_computing_cell_refinement 'CrysAlisPro 1.171.39.32a (Rigaku OD, 2017)'
_computing_data_collection 'CrysAlisPro 1.171.39.32a (Rigaku OD, 2017)'
_computing_data_reduction 'CrysAlisPro 1.171.39.32a (Rigaku OD, 2017)'
_computing_molecular_graphics 'Olex2 (Dolomanov et al., 2009)'
_computing_publication_material 'Olex2 (Dolomanov et al., 2009)'
_computing_structure_refinement 'ShelXL (Sheldrick, 2015)'
_computing_structure_solution 'ShelXT (Sheldrick, 2015)'
_diffrn_ambient_temperature 293(2)
_diffrn_detector 'CCD plate'
_diffrn_measured_fraction_theta_full 0.988
_diffrn_measured_fraction_theta_max 0.988
_diffrn_measurement_details
;
List of Runs (angles in degrees, time in seconds):

  # Type    Start    End  Width  t~exp~   \w     \q     \k     \f   Frames
#--------------------------------------------------------------------------
  1  \w    -30.00  21.00   1.00    2.00    --    0.00  77.00  90.00   51
  2  \w     13.00  58.00   1.00    2.00    --    0.00  38.00  60.00   45
  3  \w    -14.00  12.00   1.00    2.00    --    0.00  38.00 -60.00   26
  4  \w     31.00  89.00   1.00    2.00    --    0.00  77.00  90.00   58
  5  \w    -18.00  10.00   1.00    2.00    --    0.00  38.00  60.00   28
  6  \w     55.00  87.00   1.00    2.00    --    0.00  38.00 -30.00   32
  7  \w     50.00  78.00   1.00    2.00    --    0.00  38.00 -60.00   28
  8  \w     -1.00  26.00   1.00    2.00    --    0.00  38.00 -30.00   27
  9  \w     13.00 126.00   1.00    4.00    --   95.80 -82.00   0.00  113
 10  \w     39.00  85.00   1.00    4.00    --   95.80 -77.00-150.00   46
 11  \w     61.00 113.00   1.00    4.00    --   95.80 -30.00-180.00   52
 12  \w     89.00 115.00   1.00    4.00    --   95.80 -77.00-150.00   26
 13  \w     32.00 127.00   1.00    4.00    --   95.80 -82.00 150.00   95
 14  \w     22.00  47.00   1.00    4.00    --   95.80 -82.00 -90.00   25
 15  \w      6.00  53.00   1.00    4.00    --   95.80 -30.00-180.00   47
 16  \w     80.00 110.00   1.00    4.00    --   95.80 -77.00  60.00   30
 17  \w      6.00  36.00   1.00    4.00    --   95.80 -77.00  60.00   30
 18  \w      6.00 116.00   1.00    4.00    --   95.80 -61.00   0.00  110
 19  \w     23.00 119.00   1.00    4.00    --   95.80 -15.00  60.00   96
 20  \w     80.00 106.00   1.00    4.00    --   95.80 -82.00 -90.00   26
 21  \w     20.00  73.00   1.00    4.00    --   95.80 -77.00 -30.00   53
 22  \w     68.00 182.00   1.00    4.00    --   95.80   0.00 150.00  114
 23  \w     34.00  60.00   1.00    4.00    --   95.80 -82.00-180.00   26
 24  \w     81.00 106.00   1.00    4.00    --   95.80 -82.00-180.00   25
 25  \w    153.00 178.00   1.00    4.00    --   95.80  30.00-150.00   25
 26  \w      6.00  46.00   1.00    4.00    --   95.80   0.00 150.00   40
;
_diffrn_measurement_device 'four-circle diffractometer'
_diffrn_measurement_device_type 'XtaLAB AFC12 (RINC): Kappa dual home/near'
_diffrn_measurement_method '\w scans'
_diffrn_orient_matrix_type 'CrysAlisPro convention (1999,Acta A55,543-557)'
_diffrn_orient_matrix_UB_11 0.0342936000
_diffrn_orient_matrix_UB_12 0.1278995000
_diffrn_orient_matrix_UB_13 -0.0086031000
_diffrn_orient_matrix_UB_21 0.1538707000
_diffrn_orient_matrix_UB_22 -0.0072866000
_diffrn_orient_matrix_UB_23 0.0806978000
_diffrn_orient_matrix_UB_31 0.1429623000
_diffrn_orient_matrix_UB_32 -0.0231936000
_diffrn_orient_matrix_UB_33 -0.0721766000
_diffrn_radiation_monochromator graphite
_diffrn_radiation_probe x-ray
_diffrn_radiation_type CuK\a
_diffrn_radiation_wavelength 1.54184
_diffrn_reflns_av_R_equivalents 0.0310
_diffrn_reflns_av_unetI/netI 0.0204
_diffrn_reflns_Laue_measured_fraction_full 0.988
_diffrn_reflns_Laue_measured_fraction_max 0.988
_diffrn_reflns_limit_h_max 8
_diffrn_reflns_limit_h_min -7
_diffrn_reflns_limit_k_max 14
_diffrn_reflns_limit_k_min -14
_diffrn_reflns_limit_l_max 13
_diffrn_reflns_limit_l_min -16
_diffrn_reflns_number 10496
_diffrn_reflns_point_group_measured_fraction_full 0.988
_diffrn_reflns_point_group_measured_fraction_max 0.988
_diffrn_reflns_theta_full 67.070
_diffrn_reflns_theta_max 67.070
_diffrn_reflns_theta_min 4.867
_diffrn_source 'fine-focus sealed X-ray tube'
_diffrn_source_type 'Enhance (Cu) X-ray Source'
_exptl_absorpt_coefficient_mu 3.734
_exptl_absorpt_correction_T_max 1.00000
_exptl_absorpt_correction_T_min 0.60000
_exptl_absorpt_correction_type multi-scan
_exptl_absorpt_process_details
;
CrysAlisPro 1.171.39.32a (Rigaku Oxford Diffraction, 2017)
Empirical absorption correction using spherical harmonics,
 implemented in SCALE3 ABSPACK scaling algorithm.
;
_exptl_crystal_colour 'clear light colourless'
_exptl_crystal_colour_lustre clear
_exptl_crystal_colour_modifier light
_exptl_crystal_colour_primary colourless
_exptl_crystal_density_diffrn 1.403
_exptl_crystal_description block
_exptl_crystal_F_000 536
_exptl_crystal_size_max 0.25
_exptl_crystal_size_mid 0.24
_exptl_crystal_size_min 0.21
_refine_diff_density_max 0.178
_refine_diff_density_min -0.241
_refine_diff_density_rms 0.046
_refine_ls_extinction_method none
_refine_ls_goodness_of_fit_ref 1.071
_refine_ls_hydrogen_treatment constr
_refine_ls_matrix_type full
_refine_ls_number_parameters 154
_refine_ls_number_reflns 2151
_refine_ls_number_restraints 0
_refine_ls_restrained_S_all 1.071
_refine_ls_R_factor_all 0.0363
_refine_ls_R_factor_gt 0.0343
_refine_ls_shift/su_max 0.000
_refine_ls_shift/su_mean 0.000
_refine_ls_structure_factor_coef Fsqd
_refine_ls_weighting_details 'w=1/[\s^2^(Fo^2^)+(0.0540P)^2^+0.3000P] where P=(Fo^2^+2Fc^2^)/3'
_refine_ls_weighting_scheme calc
_refine_ls_wR_factor_gt 0.0940
_refine_ls_wR_factor_ref 0.0954
_reflns_Friedel_coverage 0.000
_reflns_number_gt 2008
_reflns_number_total 2151
_reflns_threshold_expression 'I > 2\s(I)'
_cod_data_source_file c8qo00481a2.cif
_cod_data_source_block exp_170
_cod_database_code 1554356
_shelx_shelxl_version_number 2016/6
_shelx_space_group_comment
;
The symmetry employed for this shelxl refinement is uniquely defined
by the following loop, which should always be used as a source of
symmetry information in preference to the above space-group names.
They are only intended as comments.
;
_reflns_odcompleteness_completeness 99.65
_reflns_odcompleteness_iscentric 1
_reflns_odcompleteness_theta 66.97
_olex2_refinement_description
;
1. Fixed Uiso
 At 1.2 times of:
  All C(H) groups, All C(H,H) groups
2.a Secondary CH2 refined with riding coordinates:
 C7(H7A,H7B)
2.b Aromatic/amide H refined with riding coordinates:
 C13(H13), C5(H5), C12(H12), C10(H10), C1(H1), C11(H11), C4(H4), C3(H3), C2(H2)
;
_olex2_submission_special_instructions 'No special instructions were received'
_oxdiff_exptl_absorpt_empirical_details
;
Empirical correction (ABSPACK) includes:
- Absorption correction using spherical harmonics
- Frame scaling
;
_oxdiff_exptl_absorpt_empirical_full_max 1.679
_oxdiff_exptl_absorpt_empirical_full_min 0.751

loop_
_space_group_symop_operation_xyz
'x, y, z'
'-x+1/2, y+1/2, -z+1/2'
'-x, -y, -z'
'x-1/2, -y-1/2, z-1/2'

loop_
_atom_site_label
_atom_site_type_symbol
_atom_site_fract_x
_atom_site_fract_y
_atom_site_fract_z
_atom_site_U_iso_or_equiv
_atom_site_adp_type
_atom_site_occupancy
_atom_site_site_symmetry_order
_atom_site_calc_flag
_atom_site_refinement_flags_posn
S1 S 0.70694(6) 0.44562(4) 0.32091(3) 0.05067(17) Uani 1 1 d .
S2 S 0.70021(7) 0.63334(5) 0.18190(4) 0.06380(19) Uani 1 1 d .
N1 N 0.41991(18) 0.56650(11) 0.28468(9) 0.0386(3) Uani 1 1 d .
C14 C 0.3698(2) 0.48764(14) 0.35154(11) 0.0371(3) Uani 1 1 d .
C6 C 0.2719(2) 0.75186(14) 0.30884(11) 0.0395(4) Uani 1 1 d .
C9 C 0.5126(2) 0.41425(15) 0.38029(11) 0.0420(4) Uani 1 1 d .
C13 C 0.1979(2) 0.47708(15) 0.38706(12) 0.0445(4) Uani 1 1 d .
H13 H 0.101294 0.525530 0.367839 0.053 Uiso 1 1 calc R
C7 C 0.2904(2) 0.65241(15) 0.24381(11) 0.0432(4) Uani 1 1 d .
H7A H 0.169947 0.618049 0.230082 0.052 Uiso 1 1 calc R
H7B H 0.333059 0.679004 0.184823 0.052 Uiso 1 1 calc R
C8 C 0.5957(2) 0.55667(14) 0.25983(12) 0.0438(4) Uani 1 1 d .
C5 C 0.4194(2) 0.82440(15) 0.32931(12) 0.0463(4) Uani 1 1 d .
H5 H 0.530916 0.811173 0.303269 0.056 Uiso 1 1 calc R
C12 C 0.1749(3) 0.39219(17) 0.45192(13) 0.0523(4) Uani 1 1 d .
H12 H 0.060822 0.383377 0.476419 0.063 Uiso 1 1 calc R
C10 C 0.4893(3) 0.33000(16) 0.44593(13) 0.0519(4) Uani 1 1 d .
H10 H 0.585772 0.281704 0.465628 0.062 Uiso 1 1 calc R
C1 C 0.1067(3) 0.77399(16) 0.34738(14) 0.0522(4) Uani 1 1 d .
H1 H 0.005465 0.727050 0.333411 0.063 Uiso 1 1 calc R
C11 C 0.3183(3) 0.32006(17) 0.48114(14) 0.0555(5) Uani 1 1 d .
H11 H 0.299130 0.264060 0.525169 0.067 Uiso 1 1 calc R
C4 C 0.4025(3) 0.91648(16) 0.38822(14) 0.0572(5) Uani 1 1 d .
H4 H 0.502111 0.964843 0.401455 0.069 Uiso 1 1 calc R
C3 C 0.2384(4) 0.93610(17) 0.42694(14) 0.0629(5) Uani 1 1 d .
H3 H 0.227276 0.997358 0.467037 0.075 Uiso 1 1 calc R
C2 C 0.0913(3) 0.86574(18) 0.40669(16) 0.0658(6) Uani 1 1 d .
H2 H -0.019881 0.879576 0.432900 0.079 Uiso 1 1 calc R

loop_
_atom_site_aniso_label
_atom_site_aniso_U_11
_atom_site_aniso_U_22
_atom_site_aniso_U_33
_atom_site_aniso_U_23
_atom_site_aniso_U_13
_atom_site_aniso_U_12
S1 0.0321(2) 0.0552(3) 0.0650(3) -0.0039(2) 0.00616(19) 0.00566(17)
S2 0.0612(3) 0.0605(3) 0.0737(4) 0.0005(2) 0.0303(3) -0.0069(2)
N1 0.0362(7) 0.0396(7) 0.0402(7) -0.0039(5) 0.0037(5) 0.0006(5)
C14 0.0341(8) 0.0402(8) 0.0365(7) -0.0062(6) 0.0004(6) -0.0006(6)
C6 0.0419(8) 0.0398(8) 0.0363(8) 0.0062(6) -0.0007(6) 0.0059(7)
C9 0.0360(8) 0.0457(9) 0.0437(8) -0.0063(7) -0.0006(6) 0.0026(7)
C13 0.0356(8) 0.0497(9) 0.0483(9) -0.0023(7) 0.0035(7) 0.0029(7)
C7 0.0433(9) 0.0458(9) 0.0396(8) -0.0002(7) -0.0026(7) 0.0034(7)
C8 0.0383(8) 0.0451(9) 0.0488(9) -0.0111(7) 0.0081(7) -0.0018(7)
C5 0.0459(9) 0.0465(9) 0.0464(9) 0.0053(7) 0.0037(7) 0.0004(7)
C12 0.0459(10) 0.0597(11) 0.0523(10) 0.0002(8) 0.0112(8) -0.0049(8)
C10 0.0503(10) 0.0514(10) 0.0528(10) 0.0034(8) -0.0037(8) 0.0078(8)
C1 0.0440(9) 0.0504(10) 0.0627(11) 0.0020(8) 0.0071(8) 0.0064(8)
C11 0.0616(11) 0.0540(11) 0.0510(10) 0.0074(8) 0.0045(8) -0.0017(9)
C4 0.0712(13) 0.0438(10) 0.0549(10) 0.0012(8) -0.0055(9) -0.0051(9)
C3 0.0885(16) 0.0467(11) 0.0536(11) -0.0039(8) 0.0067(10) 0.0142(10)
C2 0.0666(13) 0.0611(12) 0.0724(13) -0.0004(10) 0.0229(11) 0.0177(11)

loop_
_atom_type_symbol
_atom_type_description
_atom_type_scat_dispersion_real
_atom_type_scat_dispersion_imag
_atom_type_scat_source
C C 0.0181 0.0091 'International Tables Vol C Tables 4.2.6.8 and 6.1.1.4'
H H 0.0000 0.0000 'International Tables Vol C Tables 4.2.6.8 and 6.1.1.4'
N N 0.0311 0.0180 'International Tables Vol C Tables 4.2.6.8 and 6.1.1.4'
S S 0.3331 0.5567 'International Tables Vol C Tables 4.2.6.8 and 6.1.1.4'

loop_
_geom_angle_atom_site_label_1
_geom_angle_atom_site_label_2
_geom_angle_atom_site_label_3
_geom_angle
C8 S1 C9 92.37(8)
C14 N1 C7 122.37(13)
C8 N1 C14 114.87(14)
C8 N1 C7 122.75(14)
C9 C14 N1 112.84(14)
C13 C14 N1 126.62(15)
C13 C14 C9 120.53(15)
C5 C6 C7 120.45(15)
C1 C6 C7 120.85(16)
C1 C6 C5 118.68(16)
C14 C9 S1 109.80(13)
C10 C9 S1 128.85(14)
C10 C9 C14 121.35(16)
C14 C13 H13 121.1
C12 C13 C14 117.87(16)
C12 C13 H13 121.1
N1 C7 C6 112.40(13)
N1 C7 H7A 109.1
N1 C7 H7B 109.1
C6 C7 H7A 109.1
C6 C7 H7B 109.1
H7A C7 H7B 107.9
S2 C8 S1 121.83(10)
N1 C8 S1 110.12(13)
N1 C8 S2 128.04(14)
C6 C5 H5 119.7
C6 C5 C4 120.65(18)
C4 C5 H5 119.7
C13 C12 H12 119.3
C13 C12 C11 121.38(17)
C11 C12 H12 119.3
C9 C10 H10 121.1
C11 C10 C9 117.86(17)
C11 C10 H10 121.1
C6 C1 H1 119.8
C6 C1 C2 120.30(19)
C2 C1 H1 119.8
C12 C11 H11 119.5
C10 C11 C12 121.01(17)
C10 C11 H11 119.5
C5 C4 H4 120.1
C3 C4 C5 119.8(2)
C3 C4 H4 120.1
C4 C3 H3 119.9
C2 C3 C4 120.11(19)
C2 C3 H3 119.9
C1 C2 H2 119.8
C3 C2 C1 120.4(2)
C3 C2 H2 119.8

loop_
_geom_bond_atom_site_label_1
_geom_bond_atom_site_label_2
_geom_bond_distance
S1 C9 1.7415(17)
S1 C8 1.7388(18)
S2 C8 1.6618(18)
N1 C14 1.401(2)
N1 C7 1.473(2)
N1 C8 1.356(2)
C14 C9 1.389(2)
C14 C13 1.389(2)
C6 C7 1.510(2)
C6 C5 1.386(2)
C6 C1 1.383(2)
C9 C10 1.386(3)
C13 H13 0.9300
C13 C12 1.383(3)
C7 H7A 0.9700
C7 H7B 0.9700
C5 H5 0.9300
C5 C4 1.386(3)
C12 H12 0.9300
C12 C11 1.384(3)
C10 H10 0.9300
C10 C11 1.380(3)
C1 H1 0.9300
C1 C2 1.385(3)
C11 H11 0.9300
C4 H4 0.9300
C4 C3 1.371(3)
C3 H3 0.9300
C3 C2 1.367(3)
C2 H2 0.9300
